data_4348832
loop_
_publ_author_name
'Jayaratna, Naleen B.'
'Olmstead, Marilyn M.'
'Kharisov, Boris I.'
'Dias, H. V. Rasika'

_publ_section_title
;
 Coinage Metal Pyrazolates [(3,5-(CF3)2Pz)M]3 (M = Au, Ag, Cu) as
 Buckycatchers.
;
_journal_issue 17
_journal_name_full 'Inorganic chemistry'
_journal_page_first 8277
_journal_page_last 8280
_journal_paper_doi 10.1021/acs.inorgchem.6b01709
_journal_volume 55
_journal_year 2016
_chemical_formula_moiety '2(C30 H6 Ag6 F36 N12), 1(C60)'
_chemical_formula_sum 'C120 H12 Ag12 F72 N24'
_chemical_formula_weight 4451.98
_space_group_crystal_system cubic
_space_group_IT_number 228
_space_group_name_Hall '-F 4ud 2vw 3'
_space_group_name_H-M_alt 'F d -3 c :2'
_atom_sites_solution_hydrogens geom
_atom_sites_solution_primary direct
_atom_sites_solution_secondary difmap
_audit_creation_method SHELXL-2014/7
_cell_angle_alpha 90
_cell_angle_beta 90
_cell_angle_gamma 90
_cell_formula_units_Z 16
_cell_length_a 36.963(3)
_cell_length_b 36.963(3)
_cell_length_c 36.963(3)
_cell_measurement_reflns_used 9615
_cell_measurement_temperature 100(2)
_cell_measurement_theta_max 39.66
_cell_measurement_theta_min 2.86
_cell_volume 50501(7)
_computing_cell_refinement 'SAINT v8.34A (Bruker, 2013)'
_computing_data_collection 'Apex2 (Bruker, 2014)'
_computing_data_reduction 'SAINT v8.34A (Bruker, 2013)'
_computing_publication_material 'SHELXL-2014/7 (Sheldrick, 2014)'
_computing_structure_refinement 'SHELXL-2014/7 (Sheldrick, 2014)'
_computing_structure_solution 'SHELXS (Sheldrick, 2008)'
_diffrn_ambient_temperature 100(2)
_diffrn_detector_area_resol_mean 8.3
_diffrn_measured_fraction_theta_full 0.993
_diffrn_measured_fraction_theta_max 0.994
_diffrn_measurement_device_type 'Bruker APEX-II CCD'
_diffrn_measurement_method '\f and \w scans'
_diffrn_radiation_type MoK\a
_diffrn_radiation_wavelength 0.71073
_diffrn_reflns_av_R_equivalents 0.0727
_diffrn_reflns_av_unetI/netI 0.0160
_diffrn_reflns_Laue_measured_fraction_full 0.993
_diffrn_reflns_Laue_measured_fraction_max 0.994
_diffrn_reflns_limit_h_max 47
_diffrn_reflns_limit_h_min -47
_diffrn_reflns_limit_k_max 47
_diffrn_reflns_limit_k_min -47
_diffrn_reflns_limit_l_max 47
_diffrn_reflns_limit_l_min -47
_diffrn_reflns_number 126176
_diffrn_reflns_point_group_measured_fraction_full 0.993
_diffrn_reflns_point_group_measured_fraction_max 0.994
_diffrn_reflns_theta_full 25.242
_diffrn_reflns_theta_max 26.988
_diffrn_reflns_theta_min 2.700
_diffrn_source 'fine-focus sealed tube'
_exptl_absorpt_coefficient_mu 1.986
_exptl_absorpt_correction_T_max 0.9362
_exptl_absorpt_correction_T_min 0.4986
_exptl_absorpt_correction_type multi-scan
_exptl_absorpt_process_details 'SADABS (Bruker, 2014)'
_exptl_crystal_colour purple
_exptl_crystal_density_diffrn 2.342
_exptl_crystal_description prism
_exptl_crystal_F_000 33792
_exptl_crystal_size_max 0.370
_exptl_crystal_size_mid 0.244
_exptl_crystal_size_min 0.120
_refine_diff_density_max 1.671
_refine_diff_density_min -0.539
_refine_diff_density_rms 0.124
_refine_ls_extinction_method none
_refine_ls_goodness_of_fit_ref 1.109
_refine_ls_hydrogen_treatment constr
_refine_ls_matrix_type full
_refine_ls_number_parameters 521
_refine_ls_number_reflns 2300
_refine_ls_number_restraints 606
_refine_ls_restrained_S_all 1.002
_refine_ls_R_factor_all 0.0412
_refine_ls_R_factor_gt 0.0387
_refine_ls_shift/su_max 0.002
_refine_ls_shift/su_mean 0.000
_refine_ls_structure_factor_coef Fsqd
_refine_ls_weighting_details 'w=1/[\s^2^(Fo^2^)+(0.0360P)^2^+1653.1614P] where P=(Fo^2^+2Fc^2^)/3'
_refine_ls_weighting_scheme calc
_refine_ls_wR_factor_gt 0.0928
_refine_ls_wR_factor_ref 0.0957
_reflns_Friedel_coverage 0.000
_reflns_number_gt 2198
_reflns_number_total 2300
_reflns_threshold_expression 'I > 2\s(I)'
_cod_data_source_file ic6b01709_si_003.cif
_cod_data_source_block ag
_cod_original_cell_volume 50501(12)
_cod_original_sg_symbol_Hall '-F 4cvw 2vw 3'
_cod_original_sg_symbol_H-M 'F d -3 c'
_cod_database_code 4348832
_shelx_shelxl_version_number 2014/7
_shelx_space_group_comment
;
The symmetry employed for this shelxl refinement is uniquely defined
by the following loop, which should always be used as a source of
symmetry information in preference to the above space-group names.
They are only intended as comments.
;
_shelx_estimated_absorpt_t_min 0.527
_shelx_estimated_absorpt_t_max 0.797

loop_
_space_group_symop_operation_xyz
'x, y, z'
'-x+1/4, -y+3/4, z+1/2'
'-x+3/4, y+1/2, -z+1/4'
'x+1/2, -y+1/4, -z+3/4'
'z, x, y'
'z+1/2, -x+1/4, -y+3/4'
'-z+1/4, -x+3/4, y+1/2'
'-z+3/4, x+1/2, -y+1/4'
'y, z, x'
'-y+3/4, z+1/2, -x+1/4'
'y+1/2, -z+1/4, -x+3/4'
'-y+1/4, -z+3/4, x+1/2'
'y+3/4, x+1/4, -z'
'-y+1/2, -x+1/2, -z+1/2'
'y+1/4, -x, z+3/4'
'-y, x+3/4, z+1/4'
'x+3/4, z+1/4, -y'
'-x, z+3/4, y+1/4'
'-x+1/2, -z+1/2, -y+1/2'
'x+1/4, -z, y+3/4'
'z+3/4, y+1/4, -x'
'z+1/4, -y, x+3/4'
'-z, y+3/4, x+1/4'
'-z+1/2, -y+1/2, -x+1/2'
'x, y+1/2, z+1/2'
'-x+1/4, -y+5/4, z+1'
'-x+3/4, y+1, -z+3/4'
'x+1/2, -y+3/4, -z+5/4'
'z, x+1/2, y+1/2'
'z+1/2, -x+3/4, -y+5/4'
'-z+1/4, -x+5/4, y+1'
'-z+3/4, x+1, -y+3/4'
'y, z+1/2, x+1/2'
'-y+3/4, z+1, -x+3/4'
'y+1/2, -z+3/4, -x+5/4'
'-y+1/4, -z+5/4, x+1'
'y+3/4, x+3/4, -z+1/2'
'-y+1/2, -x+1, -z+1'
'y+1/4, -x+1/2, z+5/4'
'-y, x+5/4, z+3/4'
'x+3/4, z+3/4, -y+1/2'
'-x, z+5/4, y+3/4'
'-x+1/2, -z+1, -y+1'
'x+1/4, -z+1/2, y+5/4'
'z+3/4, y+3/4, -x+1/2'
'z+1/4, -y+1/2, x+5/4'
'-z, y+5/4, x+3/4'
'-z+1/2, -y+1, -x+1'
'x+1/2, y, z+1/2'
'-x+3/4, -y+3/4, z+1'
'-x+5/4, y+1/2, -z+3/4'
'x+1, -y+1/4, -z+5/4'
'z+1/2, x, y+1/2'
'z+1, -x+1/4, -y+5/4'
'-z+3/4, -x+3/4, y+1'
'-z+5/4, x+1/2, -y+3/4'
'y+1/2, z, x+1/2'
'-y+5/4, z+1/2, -x+3/4'
'y+1, -z+1/4, -x+5/4'
'-y+3/4, -z+3/4, x+1'
'y+5/4, x+1/4, -z+1/2'
'-y+1, -x+1/2, -z+1'
'y+3/4, -x, z+5/4'
'-y+1/2, x+3/4, z+3/4'
'x+5/4, z+1/4, -y+1/2'
'-x+1/2, z+3/4, y+3/4'
'-x+1, -z+1/2, -y+1'
'x+3/4, -z, y+5/4'
'z+5/4, y+1/4, -x+1/2'
'z+3/4, -y, x+5/4'
'-z+1/2, y+3/4, x+3/4'
'-z+1, -y+1/2, -x+1'
'x+1/2, y+1/2, z'
'-x+3/4, -y+5/4, z+1/2'
'-x+5/4, y+1, -z+1/4'
'x+1, -y+3/4, -z+3/4'
'z+1/2, x+1/2, y'
'z+1, -x+3/4, -y+3/4'
'-z+3/4, -x+5/4, y+1/2'
'-z+5/4, x+1, -y+1/4'
'y+1/2, z+1/2, x'
'-y+5/4, z+1, -x+1/4'
'y+1, -z+3/4, -x+3/4'
'-y+3/4, -z+5/4, x+1/2'
'y+5/4, x+3/4, -z'
'-y+1, -x+1, -z+1/2'
'y+3/4, -x+1/2, z+3/4'
'-y+1/2, x+5/4, z+1/4'
'x+5/4, z+3/4, -y'
'-x+1/2, z+5/4, y+1/4'
'-x+1, -z+1, -y+1/2'
'x+3/4, -z+1/2, y+3/4'
'z+5/4, y+3/4, -x'
'z+3/4, -y+1/2, x+3/4'
'-z+1/2, y+5/4, x+1/4'
'-z+1, -y+1, -x+1/2'
'-x, -y, -z'
'x-1/4, y-3/4, -z-1/2'
'x-3/4, -y-1/2, z-1/4'
'-x-1/2, y-1/4, z-3/4'
'-z, -x, -y'
'-z-1/2, x-1/4, y-3/4'
'z-1/4, x-3/4, -y-1/2'
'z-3/4, -x-1/2, y-1/4'
'-y, -z, -x'
'y-3/4, -z-1/2, x-1/4'
'-y-1/2, z-1/4, x-3/4'
'y-1/4, z-3/4, -x-1/2'
'-y-3/4, -x-1/4, z'
'y-1/2, x-1/2, z-1/2'
'-y-1/4, x, -z-3/4'
'y, -x-3/4, -z-1/4'
'-x-3/4, -z-1/4, y'
'x, -z-3/4, -y-1/4'
'x-1/2, z-1/2, y-1/2'
'-x-1/4, z, -y-3/4'
'-z-3/4, -y-1/4, x'
'-z-1/4, y, -x-3/4'
'z, -y-3/4, -x-1/4'
'z-1/2, y-1/2, x-1/2'
'-x, -y+1/2, -z+1/2'
'x-1/4, y-1/4, -z'
'x-3/4, -y, z+1/4'
'-x-1/2, y+1/4, z-1/4'
'-z, -x+1/2, -y+1/2'
'-z-1/2, x+1/4, y-1/4'
'z-1/4, x-1/4, -y'
'z-3/4, -x, y+1/4'
'-y, -z+1/2, -x+1/2'
'y-3/4, -z, x+1/4'
'-y-1/2, z+1/4, x-1/4'
'y-1/4, z-1/4, -x'
'-y-3/4, -x+1/4, z+1/2'
'y-1/2, x, z'
'-y-1/4, x+1/2, -z-1/4'
'y, -x-1/4, -z+1/4'
'-x-3/4, -z+1/4, y+1/2'
'x, -z-1/4, -y+1/4'
'x-1/2, z, y'
'-x-1/4, z+1/2, -y-1/4'
'-z-3/4, -y+1/4, x+1/2'
'-z-1/4, y+1/2, -x-1/4'
'z, -y-1/4, -x+1/4'
'z-1/2, y, x'
'-x+1/2, -y, -z+1/2'
'x+1/4, y-3/4, -z'
'x-1/4, -y-1/2, z+1/4'
'-x, y-1/4, z-1/4'
'-z+1/2, -x, -y+1/2'
'-z, x-1/4, y-1/4'
'z+1/4, x-3/4, -y'
'z-1/4, -x-1/2, y+1/4'
'-y+1/2, -z, -x+1/2'
'y-1/4, -z-1/2, x+1/4'
'-y, z-1/4, x-1/4'
'y+1/4, z-3/4, -x'
'-y-1/4, -x-1/4, z+1/2'
'y, x-1/2, z'
'-y+1/4, x, -z-1/4'
'y+1/2, -x-3/4, -z+1/4'
'-x-1/4, -z-1/4, y+1/2'
'x+1/2, -z-3/4, -y+1/4'
'x, z-1/2, y'
'-x+1/4, z, -y-1/4'
'-z-1/4, -y-1/4, x+1/2'
'-z+1/4, y, -x-1/4'
'z+1/2, -y-3/4, -x+1/4'
'z, y-1/2, x'
'-x+1/2, -y+1/2, -z'
'x+1/4, y-1/4, -z-1/2'
'x-1/4, -y, z-1/4'
'-x, y+1/4, z-3/4'
'-z+1/2, -x+1/2, -y'
'-z, x+1/4, y-3/4'
'z+1/4, x-1/4, -y-1/2'
'z-1/4, -x, y-1/4'
'-y+1/2, -z+1/2, -x'
'y-1/4, -z, x-1/4'
'-y, z+1/4, x-3/4'
'y+1/4, z-1/4, -x-1/2'
'-y-1/4, -x+1/4, z'
'y, x, z-1/2'
'-y+1/4, x+1/2, -z-3/4'
'y+1/2, -x-1/4, -z-1/4'
'-x-1/4, -z+1/4, y'
'x+1/2, -z-1/4, -y-1/4'
'x, z, y-1/2'
'-x+1/4, z+1/2, -y-3/4'
'-z-1/4, -y+1/4, x'
'-z+1/4, y+1/2, -x-3/4'
'z+1/2, -y-1/4, -x-1/4'
'z, y, x-1/2'

loop_
_atom_site_label
_atom_site_type_symbol
_atom_site_fract_x
_atom_site_fract_y
_atom_site_fract_z
_atom_site_U_iso_or_equiv
_atom_site_adp_type
_atom_site_occupancy
_atom_site_site_symmetry_order
_atom_site_calc_flag
_atom_site_refinement_flags_posn
_atom_site_refinement_flags_adp
_atom_site_refinement_flags_occupancy
_atom_site_disorder_assembly
_atom_site_disorder_group
Ag1 Ag 0.56634(2) 0.01535(2) 0.25900(2) 0.02239(14) Uani 1 1 d . . . . .
F1 F 0.5001(5) 0.1583(5) 0.2597(3) 0.053(4) Uani 0.47(3) 1 d D U P A 1
F2 F 0.4640(2) 0.1283(3) 0.2921(6) 0.050(4) Uani 0.47(3) 1 d D U P A 1
F3 F 0.4984(5) 0.1672(4) 0.3167(4) 0.059(4) Uani 0.47(3) 1 d D U P A 1
F1A F 0.4886(5) 0.1478(4) 0.25717(18) 0.052(3) Uani 0.53(3) 1 d D U P A 2
F2A F 0.4669(3) 0.1348(4) 0.3089(5) 0.066(4) Uani 0.53(3) 1 d D U P A 2
F3A F 0.5087(4) 0.1737(2) 0.3042(5) 0.056(3) Uani 0.53(3) 1 d D U P A 2
F4 F 0.60490(11) 0.03328(10) 0.33462(14) 0.0676(13) Uani 1 1 d . . . . .
F5 F 0.62198(10) 0.08627(10) 0.34934(9) 0.0441(8) Uani 1 1 d . . . . .
F6 F 0.63274(9) 0.06594(12) 0.29691(9) 0.0558(11) Uani 1 1 d . . . . .
N1 N 0.55315(10) 0.06245(10) 0.28600(10) 0.0214(7) Uani 1 1 d . . . . .
N2 N 0.52344(10) 0.08259(10) 0.27770(10) 0.0226(7) Uani 1 1 d . . . . .
C61 C 0.52537(13) 0.11393(12) 0.29625(12) 0.0253(9) Uani 1 1 d . . . . .
C62 C 0.55607(13) 0.11469(13) 0.31722(13) 0.0270(10) Uani 1 1 d . . . . .
H62 H 0.5641 0.1334 0.3329 0.032 Uiso 1 1 calc R U . . .
C63 C 0.57271(13) 0.08180(12) 0.31010(11) 0.0239(9) Uani 1 1 d . . . . .
C64 C 0.49721(13) 0.14207(12) 0.29150(11) 0.0317(10) Uani 1 1 d D . . . .
C65 C 0.60785(14) 0.06669(14) 0.32311(13) 0.0307(10) Uani 1 1 d . . . . .
C1 C 0.6810(3) 0.0718(5) 0.0688(4) 0.023(2) Uani 0.0833 1 d G U P B -1
C2 C 0.7021(3) 0.1009(5) 0.0735(3) 0.023(2) Uani 0.0833 1 d G U P B -1
C3 C 0.6927(3) 0.1365(5) 0.0598(3) 0.021(2) Uani 0.0833 1 d G U P B -1
C4 C 0.6611(4) 0.1415(5) 0.0400(2) 0.022(2) Uani 0.0833 1 d G U P B -1
C5 C 0.6374(3) 0.1112(5) 0.0328(2) 0.023(2) Uani 0.0833 1 d G U P B -1
C6 C 0.6458(3) 0.0768(5) 0.0459(3) 0.023(2) Uani 0.0833 1 d G U P B -1
C7 C 0.6181(3) 0.0544(4) 0.0620(4) 0.022(2) Uani 0.0833 1 d G U P B -1
C8 C 0.6332(3) 0.0350(3) 0.0923(5) 0.023(2) Uani 0.0833 1 d G U P B -1
C9 C 0.6712(3) 0.0457(4) 0.0954(5) 0.024(2) Uani 0.0833 1 d G U P B -1
C10 C 0.6867(3) 0.0500(3) 0.1294(5) 0.023(2) Uani 0.0833 1 d G U P B -1
C11 C 0.7105(3) 0.0804(4) 0.1364(4) 0.022(2) Uani 0.0833 1 d G U P B -1
C12 C 0.7180(3) 0.1053(4) 0.1090(4) 0.022(2) Uani 0.0833 1 d G U P B -1
C13 C 0.7189(3) 0.1437(4) 0.1172(3) 0.022(2) Uani 0.0833 1 d G U P B -1
C14 C 0.7034(3) 0.1631(4) 0.0870(3) 0.022(2) Uani 0.0833 1 d G U P B -1
C15 C 0.6820(4) 0.1934(4) 0.0926(3) 0.022(2) Uani 0.0833 1 d G U P B -1
C16 C 0.6494(4) 0.1989(4) 0.0716(3) 0.023(2) Uani 0.0833 1 d G U P B -1
C17 C 0.6388(4) 0.1735(5) 0.0458(3) 0.023(2) Uani 0.0833 1 d G U P B -1
C18 C 0.6015(4) 0.1628(5) 0.0425(3) 0.023(2) Uani 0.0833 1 d G U P B -1
C19 C 0.6003(3) 0.1242(5) 0.0345(2) 0.022(2) Uani 0.0833 1 d G U P B -1
C20 C 0.5736(3) 0.1026(5) 0.0498(2) 0.023(2) Uani 0.0833 1 d G U P B -1
C21 C 0.5821(3) 0.0669(4) 0.0633(3) 0.022(2) Uani 0.0833 1 d G U P B -1
C22 C 0.5609(3) 0.0605(4) 0.0956(3) 0.022(2) Uani 0.0833 1 d G U P B -1
C23 C 0.5754(3) 0.0421(3) 0.1250(4) 0.023(2) Uani 0.0833 1 d G U P B -1
C24 C 0.6129(4) 0.0291(3) 0.1234(5) 0.023(2) Uani 0.0833 1 d G U P B -1
C25 C 0.6290(4) 0.0337(3) 0.1585(5) 0.023(2) Uani 0.0833 1 d G U P B -1
C26 C 0.6650(3) 0.0441(3) 0.1617(5) 0.023(2) Uani 0.0833 1 d G U P B -1
C27 C 0.6757(3) 0.0705(4) 0.1886(4) 0.023(2) Uani 0.0833 1 d G U P B -1
C28 C 0.7033(3) 0.0933(4) 0.1732(4) 0.023(2) Uani 0.0833 1 d G U P B -1
C29 C 0.7046(3) 0.1299(4) 0.1806(3) 0.023(2) Uani 0.0833 1 d G U P B -1
C30 C 0.7125(3) 0.1558(4) 0.1523(3) 0.022(2) Uani 0.0833 1 d G U P B -1
C31 C 0.6904(3) 0.1875(3) 0.1581(3) 0.022(2) Uani 0.0833 1 d G U P B -1
C32 C 0.6754(4) 0.2060(3) 0.1295(4) 0.023(2) Uani 0.0833 1 d G U P B -1
C33 C 0.6382(4) 0.2188(3) 0.1308(4) 0.023(2) Uani 0.0833 1 d G U P B -1
C34 C 0.6222(4) 0.2145(3) 0.0956(4) 0.023(2) Uani 0.0833 1 d G U P B -1
C35 C 0.5862(4) 0.2043(3) 0.0921(4) 0.023(2) Uani 0.0833 1 d G U P B -1
C36 C 0.5752(4) 0.1777(4) 0.0654(3) 0.023(2) Uani 0.0833 1 d G U P B -1
C37 C 0.5476(3) 0.1552(4) 0.0809(3) 0.024(2) Uani 0.0833 1 d G U P B -1
C38 C 0.5464(3) 0.1183(4) 0.0733(3) 0.023(2) Uani 0.0833 1 d G U P B -1
C39 C 0.5385(3) 0.0928(4) 0.1021(3) 0.022(2) Uani 0.0833 1 d G U P B -1
C40 C 0.5322(3) 0.1045(4) 0.1367(3) 0.023(2) Uani 0.0833 1 d G U P B -1
C41 C 0.5478(3) 0.0853(4) 0.1673(3) 0.023(2) Uani 0.0833 1 d G U P B -1
C42 C 0.5688(3) 0.0547(4) 0.1614(4) 0.023(2) Uani 0.0833 1 d G U P B -1
C43 C 0.6020(4) 0.0493(4) 0.1822(4) 0.023(2) Uani 0.0833 1 d G U P B -1
C44 C 0.6120(4) 0.0750(4) 0.2082(3) 0.024(2) Uani 0.0833 1 d G U P B -1
C45 C 0.6497(3) 0.0859(4) 0.2115(3) 0.023(2) Uani 0.0833 1 d G U P B -1
C46 C 0.6508(3) 0.1241(5) 0.2193(2) 0.023(2) Uani 0.0833 1 d G U P B -1
C47 C 0.6774(3) 0.1457(4) 0.2043(2) 0.023(2) Uani 0.0833 1 d G U P B -1
C48 C 0.6686(3) 0.1815(4) 0.1905(3) 0.022(2) Uani 0.0833 1 d G U P B -1
C49 C 0.6331(3) 0.1936(4) 0.1921(3) 0.022(2) Uani 0.0833 1 d G U P B -1
C50 C 0.6179(4) 0.2128(3) 0.1618(4) 0.022(2) Uani 0.0833 1 d G U P B -1
C51 C 0.5803(3) 0.2021(3) 0.1586(4) 0.023(2) Uani 0.0833 1 d G U P B -1
C52 C 0.5650(4) 0.1980(3) 0.1247(4) 0.023(2) Uani 0.0833 1 d G U P B -1
C53 C 0.5412(3) 0.1675(4) 0.1176(4) 0.023(2) Uani 0.0833 1 d G U P B -1
C54 C 0.5332(3) 0.1427(4) 0.1446(3) 0.023(2) Uani 0.0833 1 d G U P B -1
C55 C 0.5494(3) 0.1473(4) 0.1801(3) 0.023(2) Uani 0.0833 1 d G U P B -1
C56 C 0.5584(3) 0.1118(5) 0.1940(2) 0.023(2) Uani 0.0833 1 d G U P B -1
C57 C 0.5899(3) 0.1067(5) 0.2140(2) 0.023(2) Uani 0.0833 1 d G U P B -1
C58 C 0.6136(3) 0.1369(5) 0.2208(2) 0.024(2) Uani 0.0833 1 d G U P B -1
C59 C 0.6053(3) 0.1711(4) 0.2076(3) 0.023(2) Uani 0.0833 1 d G U P B -1
C60 C 0.5723(3) 0.1763(4) 0.1869(3) 0.023(2) Uani 0.0833 1 d G U P B -1

loop_
_atom_site_aniso_label
_atom_site_aniso_U_11
_atom_site_aniso_U_22
_atom_site_aniso_U_33
_atom_site_aniso_U_23
_atom_site_aniso_U_13
_atom_site_aniso_U_12
Ag1 0.0253(2) 0.02138(19) 0.02046(19) -0.00355(12) -0.00086(12) 0.00363(12)
F1 0.054(6) 0.053(6) 0.053(5) 0.025(4) 0.013(4) 0.023(5)
F2 0.029(4) 0.041(4) 0.079(8) 0.006(5) 0.000(4) 0.004(3)
F3 0.069(6) 0.056(6) 0.053(6) -0.037(5) -0.010(5) 0.031(5)
F1A 0.063(6) 0.049(5) 0.043(4) -0.010(3) -0.016(3) 0.027(4)
F2A 0.055(5) 0.068(6) 0.076(7) 0.013(5) 0.032(5) 0.025(4)
F3A 0.059(6) 0.034(4) 0.077(7) -0.022(4) -0.020(5) 0.009(3)
F4 0.057(2) 0.040(2) 0.105(4) 0.025(2) -0.031(2) 0.0027(18)
F5 0.0459(19) 0.052(2) 0.0346(16) -0.0173(15) -0.0212(14) 0.0114(15)
F6 0.0359(18) 0.102(3) 0.0294(17) -0.0074(18) -0.0041(14) 0.0220(19)
N1 0.0204(17) 0.0211(18) 0.0229(17) 0.0021(14) 0.0007(14) 0.0037(14)
N2 0.0247(18) 0.0231(18) 0.0202(18) -0.0014(14) -0.0019(14) 0.0015(15)
C61 0.033(2) 0.023(2) 0.020(2) -0.0052(17) 0.0011(18) 0.0012(18)
C62 0.033(2) 0.026(2) 0.021(2) -0.0068(17) -0.0049(19) 0.0005(19)
C63 0.028(2) 0.027(2) 0.0160(19) -0.0018(16) -0.0034(17) 0.0004(18)
C64 0.035(3) 0.027(2) 0.032(3) -0.0070(19) 0.001(2) 0.006(2)
C65 0.036(3) 0.033(3) 0.023(2) -0.0047(19) -0.008(2) 0.005(2)
C1 0.019(5) 0.020(5) 0.031(5) -0.010(5) 0.012(5) 0.000(4)
C2 0.017(5) 0.020(5) 0.031(5) -0.008(5) 0.014(5) 0.000(4)
C3 0.017(5) 0.019(5) 0.029(5) -0.006(5) 0.014(5) -0.002(4)
C4 0.018(5) 0.021(5) 0.028(5) -0.005(5) 0.011(5) -0.001(4)
C5 0.018(5) 0.021(5) 0.029(5) -0.008(5) 0.010(5) -0.001(4)
C6 0.019(5) 0.021(5) 0.030(5) -0.011(5) 0.011(5) -0.002(4)
C7 0.018(5) 0.018(5) 0.031(5) -0.012(5) 0.010(5) -0.003(4)
C8 0.020(5) 0.018(5) 0.031(5) -0.010(5) 0.011(5) -0.001(4)
C9 0.020(5) 0.019(5) 0.032(5) -0.010(5) 0.011(5) 0.001(4)
C10 0.018(5) 0.018(5) 0.031(5) -0.008(5) 0.010(5) 0.001(4)
C11 0.017(5) 0.019(5) 0.031(5) -0.007(5) 0.011(5) 0.002(4)
C12 0.016(5) 0.019(5) 0.031(5) -0.008(5) 0.013(5) 0.000(4)
C13 0.016(5) 0.019(5) 0.030(5) -0.008(5) 0.012(5) -0.001(4)
C14 0.017(5) 0.019(5) 0.029(5) -0.007(5) 0.014(5) -0.002(4)
C15 0.018(5) 0.018(5) 0.030(5) -0.005(5) 0.013(5) -0.002(4)
C16 0.019(5) 0.019(5) 0.030(5) -0.003(5) 0.012(5) -0.001(4)
C17 0.018(5) 0.020(5) 0.029(5) -0.003(5) 0.010(5) 0.000(4)
C18 0.019(5) 0.020(5) 0.030(5) -0.004(5) 0.009(5) 0.001(4)
C19 0.019(5) 0.020(5) 0.029(5) -0.007(5) 0.008(5) 0.000(4)
C20 0.018(5) 0.019(5) 0.031(5) -0.008(5) 0.007(5) -0.001(4)
C21 0.017(5) 0.018(5) 0.031(5) -0.010(5) 0.009(5) -0.002(4)
C22 0.017(5) 0.017(5) 0.032(5) -0.009(5) 0.009(5) -0.002(4)
C23 0.019(5) 0.018(5) 0.032(5) -0.008(5) 0.012(5) -0.002(4)
C24 0.021(5) 0.017(5) 0.031(5) -0.008(5) 0.011(5) -0.002(4)
C25 0.019(5) 0.018(5) 0.031(5) -0.006(5) 0.012(5) -0.001(4)
C26 0.019(5) 0.019(5) 0.031(5) -0.006(5) 0.011(5) 0.001(4)
C27 0.019(5) 0.020(5) 0.029(5) -0.006(5) 0.011(5) 0.001(4)
C28 0.019(5) 0.020(5) 0.031(5) -0.007(5) 0.010(5) 0.001(4)
C29 0.019(5) 0.021(5) 0.031(5) -0.008(5) 0.009(5) -0.001(4)
C30 0.017(5) 0.020(5) 0.029(5) -0.009(5) 0.011(5) -0.002(4)
C31 0.018(5) 0.019(5) 0.029(5) -0.010(5) 0.010(5) -0.003(4)
C32 0.020(5) 0.019(5) 0.030(5) -0.007(5) 0.011(5) -0.003(4)
C33 0.021(5) 0.017(5) 0.030(5) -0.006(5) 0.010(5) -0.002(4)
C34 0.020(5) 0.018(5) 0.031(5) -0.003(5) 0.010(5) -0.001(4)
C35 0.020(5) 0.019(5) 0.032(5) -0.003(5) 0.010(5) 0.001(4)
C36 0.019(5) 0.020(5) 0.031(5) -0.003(5) 0.009(5) 0.002(4)
C37 0.019(5) 0.020(5) 0.033(5) -0.005(5) 0.007(5) 0.002(4)
C38 0.017(5) 0.019(5) 0.033(5) -0.006(5) 0.007(5) 0.000(4)
C39 0.016(5) 0.019(5) 0.033(5) -0.008(5) 0.009(5) -0.001(4)
C40 0.016(5) 0.019(5) 0.033(5) -0.007(5) 0.011(5) -0.002(4)
C41 0.018(5) 0.020(5) 0.032(5) -0.006(5) 0.013(5) -0.002(4)
C42 0.019(5) 0.019(5) 0.031(5) -0.006(5) 0.014(5) -0.001(4)
C43 0.020(5) 0.019(5) 0.031(5) -0.004(5) 0.012(5) -0.001(4)
C44 0.019(5) 0.022(5) 0.030(5) -0.004(5) 0.011(5) 0.001(4)
C45 0.020(5) 0.021(5) 0.028(5) -0.006(5) 0.011(5) 0.000(4)
C46 0.020(5) 0.021(5) 0.028(5) -0.007(5) 0.010(5) -0.001(4)
C47 0.019(5) 0.021(5) 0.029(5) -0.008(5) 0.009(5) -0.002(4)
C48 0.019(5) 0.020(5) 0.028(5) -0.010(5) 0.010(5) -0.003(4)
C49 0.020(5) 0.019(5) 0.028(5) -0.009(5) 0.011(5) -0.002(4)
C50 0.020(5) 0.018(5) 0.029(5) -0.008(5) 0.011(5) -0.001(4)
C51 0.020(5) 0.019(5) 0.030(5) -0.008(5) 0.011(5) 0.000(4)
C52 0.019(5) 0.018(5) 0.032(5) -0.005(5) 0.010(5) 0.001(4)
C53 0.018(5) 0.019(5) 0.032(5) -0.005(5) 0.010(5) 0.001(4)
C54 0.017(5) 0.020(5) 0.032(5) -0.007(5) 0.011(5) 0.000(4)
C55 0.018(5) 0.021(5) 0.030(5) -0.007(5) 0.013(5) 0.000(4)
C56 0.018(5) 0.021(5) 0.030(5) -0.006(5) 0.013(5) 0.000(4)
C57 0.019(5) 0.022(5) 0.029(5) -0.005(5) 0.012(5) 0.000(4)
C58 0.020(5) 0.023(5) 0.028(5) -0.007(5) 0.011(5) 0.000(4)
C59 0.020(5) 0.021(5) 0.028(5) -0.009(5) 0.011(5) -0.001(4)
C60 0.019(5) 0.020(5) 0.029(5) -0.008(5) 0.012(5) 0.001(4)

loop_
_atom_type_symbol
_atom_type_description
_atom_type_scat_dispersion_real
_atom_type_scat_dispersion_imag
_atom_type_scat_source
C C 0.0033 0.0016 'International Tables Vol C Tables 4.2.6.8 and 6.1.1.4'
H H 0.0000 0.0000 'International Tables Vol C Tables 4.2.6.8 and 6.1.1.4'
Ag Ag -0.8971 1.1015 'International Tables Vol C Tables 4.2.6.8 and 6.1.1.4'
F F 0.0171 0.0103 'International Tables Vol C Tables 4.2.6.8 and 6.1.1.4'
N N 0.0061 0.0033 'International Tables Vol C Tables 4.2.6.8 and 6.1.1.4'

loop_
_geom_angle_atom_site_label_1
_geom_angle_atom_site_label_2
_geom_angle_atom_site_label_3
_geom_angle
_geom_angle_site_symmetry_1
_geom_angle_site_symmetry_3
_geom_angle_publ_flag
N1 Ag1 N2 172.39(15) . 11 y
N1 Ag1 Ag1 79.79(10) . 22_554 y
N2 Ag1 Ag1 107.54(11) 11 22_554 y
N1 Ag1 Ag1 58.64(10) . 8_545 y
N2 Ag1 Ag1 119.73(10) 11 8_545 y
Ag1 Ag1 Ag1 80.418(9) 22_554 8_545 y
N1 Ag1 Ag1 118.47(10) . 11 y
N2 Ag1 Ag1 59.84(10) 11 11 y
Ag1 Ag1 Ag1 94.556(2) 22_554 11 y
Ag1 Ag1 Ag1 60.0 8_545 11 y
C63 N1 N2 106.9(3) . . y
C63 N1 Ag1 129.7(3) . . y
N2 N1 Ag1 122.8(3) . . y
C61 N2 N1 108.2(4) . . ?
C61 N2 Ag1 131.9(3) . 8_545 ?
N1 N2 Ag1 118.6(3) . 8_545 ?
N2 C61 C62 110.4(4) . . y
N2 C61 C64 120.4(4) . . y
C62 C61 C64 129.2(4) . . ?
C61 C62 C63 104.0(4) . . ?
C61 C62 H62 128.0 . . ?
C63 C62 H62 128.0 . . ?
N1 C63 C62 110.6(4) . . ?
N1 C63 C65 118.7(4) . . ?
C62 C63 C65 130.7(4) . . ?
F3 C64 F1 107.9(8) . . ?
F2A C64 F1A 107.2(7) . . ?
F2A C64 F3A 106.1(6) . . ?
F1A C64 F3A 105.9(7) . . ?
F3 C64 F2 106.9(7) . . ?
F1 C64 F2 105.2(7) . . ?
F3 C64 C61 112.8(7) . . ?
F2A C64 C61 113.3(6) . . ?
F1 C64 C61 111.5(6) . . ?
F1A C64 C61 113.2(6) . . ?
F3A C64 C61 110.6(6) . . ?
F2 C64 C61 112.2(6) . . ?
F4 C65 F5 108.1(4) . . ?
F4 C65 F6 105.8(5) . . ?
F5 C65 F6 105.8(5) . . ?
F4 C65 C63 112.6(5) . . ?
F5 C65 C63 112.1(4) . . ?
F6 C65 C63 111.9(4) . . ?
C2 C1 C9 127.2 . . ?
C2 C1 C6 117.3 . . ?
C9 C1 C6 104.0 . . ?
C1 C2 C12 116.2 . . ?
C1 C2 C3 123.0 . . ?
C12 C2 C3 108.1 . . ?
C4 C3 C2 120.3 . . ?
C4 C3 C14 120.1 . . ?
C2 C3 C14 107.9 . . ?
C3 C4 C5 120.1 . . ?
C3 C4 C17 120.3 . . ?
C5 C4 C17 108.2 . . ?
C6 C5 C4 120.6 . . ?
C6 C5 C19 119.6 . . ?
C4 C5 C19 107.9 . . ?
C5 C6 C7 120.7 . . ?
C5 C6 C1 118.6 . . ?
C7 C6 C1 107.3 . . ?
C21 C7 C6 119.6 . . ?
C21 C7 C8 120.2 . . ?
C6 C7 C8 109.4 . . ?
C24 C8 C7 120.6 . . ?
C24 C8 C9 119.9 . . ?
C7 C8 C9 107.2 . . ?
C10 C9 C1 116.0 . . ?
C10 C9 C8 119.7 . . ?
C1 C9 C8 112.0 . . ?
C9 C10 C11 120.2 . . ?
C9 C10 C26 119.8 . . ?
C11 C10 C26 107.7 . . ?
C12 C11 C10 120.0 . . ?
C12 C11 C28 119.5 . . ?
C10 C11 C28 108.1 . . ?
C11 C12 C2 120.3 . . ?
C11 C12 C13 120.0 . . ?
C2 C12 C13 107.8 . . ?
C30 C13 C14 119.5 . . ?
C30 C13 C12 120.3 . . ?
C14 C13 C12 108.5 . . ?
C15 C14 C13 120.8 . . ?
C15 C14 C3 119.5 . . ?
C13 C14 C3 107.7 . . ?
C14 C15 C16 120.5 . . ?
C14 C15 C32 119.5 . . ?
C16 C15 C32 108.4 . . ?
C17 C16 C15 120.4 . . ?
C17 C16 C34 119.2 . . ?
C15 C16 C34 107.7 . . ?
C16 C17 C18 120.8 . . ?
C16 C17 C4 119.2 . . ?
C18 C17 C4 108.0 . . ?
C36 C18 C17 120.5 . . ?
C36 C18 C19 119.1 . . ?
C17 C18 C19 108.2 . . ?
C20 C19 C5 119.8 . . ?
C20 C19 C18 120.0 . . ?
C5 C19 C18 107.7 . . ?
C19 C20 C21 120.7 . . ?
C19 C20 C38 120.5 . . ?
C21 C20 C38 108.0 . . ?
C7 C21 C20 119.6 . . ?
C7 C21 C22 119.1 . . ?
C20 C21 C22 108.5 . . ?
C23 C22 C21 121.1 . . ?
C23 C22 C39 118.9 . . ?
C21 C22 C39 107.9 . . ?
C22 C23 C42 120.6 . . ?
C22 C23 C24 119.5 . . ?
C42 C23 C24 107.5 . . ?
C8 C24 C25 120.3 . . ?
C8 C24 C23 119.5 . . ?
C25 C24 C23 108.4 . . ?
C26 C25 C24 120.3 . . ?
C26 C25 C43 119.9 . . ?
C24 C25 C43 108.1 . . ?
C25 C26 C27 120.5 . . ?
C25 C26 C10 120.0 . . ?
C27 C26 C10 108.1 . . ?
C45 C27 C28 119.0 . . ?
C45 C27 C26 120.0 . . ?
C28 C27 C26 108.5 . . ?
C29 C28 C27 121.3 . . ?
C29 C28 C11 119.9 . . ?
C27 C28 C11 107.6 . . ?
C28 C29 C30 120.8 . . ?
C28 C29 C47 119.4 . . ?
C30 C29 C47 107.9 . . ?
C13 C30 C31 119.5 . . ?
C13 C30 C29 119.6 . . ?
C31 C30 C29 108.4 . . ?
C32 C31 C30 121.3 . . ?
C32 C31 C48 119.1 . . ?
C30 C31 C48 108.0 . . ?
C31 C32 C33 121.0 . . ?
C31 C32 C15 119.4 . . ?
C33 C32 C15 107.0 . . ?
C50 C33 C34 120.5 . . ?
C50 C33 C32 119.2 . . ?
C34 C33 C32 108.8 . . ?
C35 C34 C33 120.4 . . ?
C35 C34 C16 119.7 . . ?
C33 C34 C16 108.0 . . ?
C34 C35 C52 118.9 . . ?
C34 C35 C36 121.0 . . ?
C52 C35 C36 107.7 . . ?
C18 C36 C37 120.6 . . ?
C18 C36 C35 118.8 . . ?
C37 C36 C35 108.5 . . ?
C38 C37 C36 120.5 . . ?
C38 C37 C53 119.4 . . ?
C36 C37 C53 108.1 . . ?
C37 C38 C20 119.4 . . ?
C37 C38 C39 119.5 . . ?
C20 C38 C39 108.6 . . ?
C40 C39 C38 120.9 . . ?
C40 C39 C22 120.5 . . ?
C38 C39 C22 107.0 . . ?
C39 C40 C54 119.6 . . ?
C39 C40 C41 120.2 . . ?
C54 C40 C41 108.1 . . ?
C42 C41 C56 120.7 . . ?
C42 C41 C40 119.8 . . ?
C56 C41 C40 107.9 . . ?
C41 C42 C23 120.1 . . ?
C41 C42 C43 119.7 . . ?
C23 C42 C43 107.8 . . ?
C44 C43 C25 120.3 . . ?
C44 C43 C42 119.4 . . ?
C25 C43 C42 108.3 . . ?
C43 C44 C57 120.1 . . ?
C43 C44 C45 119.8 . . ?
C57 C44 C45 107.7 . . ?
C27 C45 C46 119.9 . . ?
C27 C45 C44 119.6 . . ?
C46 C45 C44 108.4 . . ?
C47 C46 C45 120.4 . . ?
C47 C46 C58 120.0 . . ?
C45 C46 C58 107.3 . . ?
C46 C47 C48 120.5 . . ?
C46 C47 C29 119.9 . . ?
C48 C47 C29 108.0 . . ?
C49 C48 C47 119.5 . . ?
C49 C48 C31 120.2 . . ?
C47 C48 C31 107.7 . . ?
C48 C49 C50 119.8 . . ?
C48 C49 C59 120.2 . . ?
C50 C49 C59 108.4 . . ?
C33 C50 C49 120.6 . . ?
C33 C50 C51 119.6 . . ?
C49 C50 C51 107.7 . . ?
C52 C51 C60 119.9 . . ?
C52 C51 C50 119.8 . . ?
C60 C51 C50 108.5 . . ?
C51 C52 C35 120.8 . . ?
C51 C52 C53 119.7 . . ?
C35 C52 C53 107.4 . . ?
C54 C53 C37 120.1 . . ?
C54 C53 C52 120.7 . . ?
C37 C53 C52 108.3 . . ?
C53 C54 C40 120.5 . . ?
C53 C54 C55 119.0 . . ?
C40 C54 C55 107.9 . . ?
C60 C55 C56 119.7 . . ?
C60 C55 C54 120.4 . . ?
C56 C55 C54 107.9 . . ?
C57 C56 C41 119.7 . . ?
C57 C56 C55 120.3 . . ?
C41 C56 C55 108.1 . . ?
C56 C57 C58 119.7 . . ?
C56 C57 C44 120.4 . . ?
C58 C57 C44 108.0 . . ?
C59 C58 C57 120.5 . . ?
C59 C58 C46 119.3 . . ?
C57 C58 C46 108.5 . . ?
C58 C59 C49 120.6 . . ?
C58 C59 C60 119.4 . . ?
C49 C59 C60 108.2 . . ?
C55 C60 C51 120.2 . . ?
C55 C60 C59 120.3 . . ?
C51 C60 C59 107.2 . . ?

loop_
_geom_bond_atom_site_label_1
_geom_bond_atom_site_label_2
_geom_bond_distance
_geom_bond_site_symmetry_2
_geom_bond_publ_flag
Ag1 N1 2.065(4) . y
Ag1 N2 2.081(4) 11 y
Ag1 Ag1 3.2046(7) 22_554 y
Ag1 Ag1 3.4810(7) 8_545 y
Ag1 Ag1 3.4810(6) 11 y
F1 C64 1.324(7) . ?
F2 C64 1.330(7) . ?
F3 C64 1.317(7) . ?
F1A C64 1.325(7) . ?
F2A C64 1.321(7) . ?
F3A C64 1.329(6) . ?
F4 C65 1.311(6) . ?
F5 C65 1.318(6) . ?
F6 C65 1.336(6) . ?
N1 C63 1.352(6) . ?
N1 N2 1.362(5) . ?
N2 C61 1.348(6) . ?
N2 Ag1 2.081(4) 8_545 ?
C61 C62 1.375(7) . ?
C61 C64 1.482(7) . ?
C62 C63 1.388(6) . ?
C62 H62 0.9500 . ?
C63 C65 1.493(7) . ?
C1 C2 1.3394 . ?
C1 C9 1.4244 . ?
C1 C6 1.5646 . ?
C2 C12 1.4496 . ?
C2 C3 1.4512 . ?
C3 C4 1.3911 . ?
C3 C14 1.4590 . ?
C4 C5 1.4456 . ?
C4 C17 1.4555 . ?
C5 C6 1.3939 . ?
C5 C19 1.4546 . ?
C6 C7 1.4439 . ?
C7 C21 1.4088 . ?
C7 C8 1.4445 . ?
C8 C24 1.3881 . ?
C8 C9 1.4615 . ?
C9 C10 1.3911 . ?
C10 C11 1.4484 . ?
C10 C26 1.4558 . ?
C11 C12 1.3965 . ?
C11 C28 1.4654 . ?
C12 C13 1.4510 . ?
C13 C30 1.3943 . ?
C13 C14 1.4455 . ?
C14 C15 1.3844 . ?
C15 C16 1.4467 . ?
C15 C32 1.4629 . ?
C16 C17 1.3942 . ?
C16 C34 1.4607 . ?
C17 C18 1.4409 . ?
C18 C36 1.3991 . ?
C18 C19 1.4583 . ?
C19 C20 1.3897 . ?
C20 C21 1.4434 . ?
C20 C38 1.4495 . ?
C21 C22 1.4477 . ?
C22 C23 1.3890 . ?
C22 C39 1.4716 . ?
C23 C42 1.4445 . ?
C23 C24 1.4705 . ?
C24 C25 1.4365 . ?
C25 C26 1.3907 . ?
C25 C43 1.4467 . ?
C26 C27 1.4478 . ?
C27 C45 1.4033 . ?
C27 C28 1.4423 . ?
C28 C29 1.3783 . ?
C29 C30 1.4487 . ?
C29 C47 1.4564 . ?
C30 C31 1.4446 . ?
C31 C32 1.3751 . ?
C31 C48 1.4612 . ?
C32 C33 1.4538 . ?
C33 C50 1.3889 . ?
C33 C34 1.4387 . ?
C34 C35 1.3911 . ?
C35 C52 1.4538 . ?
C35 C36 1.4545 . ?
C36 C37 1.4352 . ?
C37 C38 1.3958 . ?
C37 C53 1.4470 . ?
C38 C39 1.4531 . ?
C39 C40 1.3702 . ?
C40 C54 1.4402 . ?
C40 C41 1.4538 . ?
C41 C42 1.3905 . ?
C41 C56 1.4428 . ?
C42 C43 1.4619 . ?
C43 C44 1.4006 . ?
C44 C57 1.4447 . ?
C44 C45 1.4562 . ?
C45 C46 1.4429 . ?
C46 C47 1.3831 . ?
C46 C58 1.4561 . ?
C47 C48 1.4517 . ?
C48 C49 1.3895 . ?
C49 C50 1.4369 . ?
C49 C59 1.4408 . ?
C50 C51 1.4485 . ?
C51 C52 1.3837 . ?
C51 C60 1.4452 . ?
C52 C53 1.4563 . ?
C53 C54 1.3868 . ?
C54 C55 1.4525 . ?
C55 C60 1.3891 . ?
C55 C56 1.4465 . ?
C56 C57 1.3935 . ?
C57 C58 1.4420 . ?
C58 C59 1.3895 . ?
C59 C60 1.4539 . ?

loop_
_geom_torsion_atom_site_label_1
_geom_torsion_atom_site_label_2
_geom_torsion_atom_site_label_3
_geom_torsion_atom_site_label_4
_geom_torsion
_geom_torsion_site_symmetry_1
_geom_torsion_site_symmetry_4
C63 N1 N2 C61 0.8(5) . .
Ag1 N1 N2 C61 -171.0(3) . .
C63 N1 N2 Ag1 169.4(3) . 8_545
Ag1 N1 N2 Ag1 -2.4(4) . 8_545
N1 N2 C61 C62 -0.6(5) . .
Ag1 N2 C61 C62 -167.1(3) 8_545 .
N1 N2 C61 C64 177.7(4) . .
Ag1 N2 C61 C64 11.1(7) 8_545 .
N2 C61 C62 C63 0.2(5) . .
C64 C61 C62 C63 -177.9(5) . .
N2 N1 C63 C62 -0.7(5) . .
Ag1 N1 C63 C62 170.4(3) . .
N2 N1 C63 C65 -177.8(4) . .
Ag1 N1 C63 C65 -6.7(6) . .
C61 C62 C63 N1 0.3(5) . .
C61 C62 C63 C65 177.0(5) . .
N2 C61 C64 F3 166.2(12) . .
C62 C61 C64 F3 -15.9(13) . .
N2 C61 C64 F2A 77.4(12) . .
C62 C61 C64 F2A -104.7(12) . .
N2 C61 C64 F1 -72.3(12) . .
C62 C61 C64 F1 105.6(12) . .
N2 C61 C64 F1A -44.9(11) . .
C62 C61 C64 F1A 133.0(10) . .
N2 C61 C64 F3A -163.6(10) . .
C62 C61 C64 F3A 14.3(12) . .
N2 C61 C64 F2 45.4(11) . .
C62 C61 C64 F2 -136.7(11) . .
N1 C63 C65 F4 -50.7(6) . .
C62 C63 C65 F4 132.9(6) . .
N1 C63 C65 F5 -172.9(4) . .
C62 C63 C65 F5 10.7(8) . .
N1 C63 C65 F6 68.4(6) . .
C62 C63 C65 F6 -108.0(6) . .
C9 C1 C2 C12 3.1 . .
C6 C1 C2 C12 140.3 . .
C9 C1 C2 C3 -134.0 . .
C6 C1 C2 C3 3.1 . .
C1 C2 C3 C4 -2.1 . .
C12 C2 C3 C4 -142.1 . .
C1 C2 C3 C14 140.9 . .
C12 C2 C3 C14 0.8 . .
C2 C3 C4 C5 0.1 . .
C14 C3 C4 C5 -138.4 . .
C2 C3 C4 C17 139.2 . .
C14 C3 C4 C17 0.7 . .
C3 C4 C5 C6 0.4 . .
C17 C4 C5 C6 -143.1 . .
C3 C4 C5 C19 143.1 . .
C17 C4 C5 C19 -0.4 . .
C4 C5 C6 C7 136.6 . .
C19 C5 C6 C7 -1.8 . .
C4 C5 C6 C1 0.7 . .
C19 C5 C6 C1 -137.7 . .
C2 C1 C6 C5 -2.4 . .
C9 C1 C6 C5 143.6 . .
C2 C1 C6 C7 -143.6 . .
C9 C1 C6 C7 2.4 . .
C5 C6 C7 C21 2.3 . .
C1 C6 C7 C21 142.6 . .
C5 C6 C7 C8 -141.9 . .
C1 C6 C7 C8 -1.7 . .
C21 C7 C8 C24 -1.5 . .
C6 C7 C8 C24 142.5 . .
C21 C7 C8 C9 -143.7 . .
C6 C7 C8 C9 0.3 . .
C2 C1 C9 C10 -3.3 . .
C6 C1 C9 C10 -144.8 . .
C2 C1 C9 C8 139.1 . .
C6 C1 C9 C8 -2.3 . .
C24 C8 C9 C10 -0.2 . .
C7 C8 C9 C10 142.3 . .
C24 C8 C9 C1 -141.1 . .
C7 C8 C9 C1 1.4 . .
C1 C9 C10 C11 1.6 . .
C8 C9 C10 C11 -137.8 . .
C1 C9 C10 C26 139.1 . .
C8 C9 C10 C26 -0.3 . .
C9 C10 C11 C12 -0.1 . .
C26 C10 C11 C12 -142.1 . .
C9 C10 C11 C28 141.8 . .
C26 C10 C11 C28 -0.3 . .
C10 C11 C12 C2 -0.1 . .
C28 C11 C12 C2 -137.8 . .
C10 C11 C12 C13 138.1 . .
C28 C11 C12 C13 0.4 . .
C1 C2 C12 C11 -1.2 . .
C3 C2 C12 C11 141.9 . .
C1 C2 C12 C13 -143.9 . .
C3 C2 C12 C13 -0.8 . .
C11 C12 C13 C30 0.5 . .
C2 C12 C13 C30 143.3 . .
C11 C12 C13 C14 -142.4 . .
C2 C12 C13 C14 0.4 . .
C30 C13 C14 C15 -0.7 . .
C12 C13 C14 C15 142.5 . .
C30 C13 C14 C3 -143.1 . .
C12 C13 C14 C3 0.1 . .
C4 C3 C14 C15 -0.6 . .
C2 C3 C14 C15 -143.6 . .
C4 C3 C14 C13 142.4 . .
C2 C3 C14 C13 -0.6 . .
C13 C14 C15 C16 -138.3 . .
C3 C14 C15 C16 -0.2 . .
C13 C14 C15 C32 0.6 . .
C3 C14 C15 C32 138.7 . .
C14 C15 C16 C17 0.8 . .
C32 C15 C16 C17 -142.1 . .
C14 C15 C16 C34 142.2 . .
C32 C15 C16 C34 -0.6 . .
C15 C16 C17 C18 137.5 . .
C34 C16 C17 C18 0.4 . .
C15 C16 C17 C4 -0.6 . .
C34 C16 C17 C4 -137.7 . .
C3 C4 C17 C16 -0.1 . .
C5 C4 C17 C16 143.3 . .
C3 C4 C17 C18 -143.1 . .
C5 C4 C17 C18 0.4 . .
C16 C17 C18 C36 -0.4 . .
C4 C17 C18 C36 141.8 . .
C16 C17 C18 C19 -142.4 . .
C4 C17 C18 C19 -0.2 . .
C6 C5 C19 C20 1.4 . .
C4 C5 C19 C20 -141.7 . .
C6 C5 C19 C18 143.4 . .
C4 C5 C19 C18 0.3 . .
C36 C18 C19 C20 -0.8 . .
C17 C18 C19 C20 141.8 . .
C36 C18 C19 C5 -142.7 . .
C17 C18 C19 C5 -0.1 . .
C5 C19 C20 C21 -1.6 . .
C18 C19 C20 C21 -139.0 . .
C5 C19 C20 C38 138.5 . .
C18 C19 C20 C38 1.1 . .
C6 C7 C21 C20 -2.5 . .
C8 C7 C21 C20 137.9 . .
C6 C7 C21 C22 -139.5 . .
C8 C7 C21 C22 0.9 . .
C19 C20 C21 C7 2.1 . .
C38 C20 C21 C7 -142.3 . .
C19 C20 C21 C22 143.3 . .
C38 C20 C21 C22 -1.2 . .
C7 C21 C22 C23 -0.2 . .
C20 C21 C22 C23 -141.6 . .
C7 C21 C22 C39 141.7 . .
C20 C21 C22 C39 0.3 . .
C21 C22 C23 C42 137.5 . .
C39 C22 C23 C42 -0.5 . .
C21 C22 C23 C24 0.2 . .
C39 C22 C23 C24 -137.8 . .
C7 C8 C24 C25 -137.2 . .
C9 C8 C24 C25 0.4 . .
C7 C8 C24 C23 1.4 . .
C9 C8 C24 C23 139.0 . .
C22 C23 C24 C8 -0.8 . .
C42 C23 C24 C8 -143.1 . .
C22 C23 C24 C25 142.3 . .
C42 C23 C24 C25 0.0 . .
C8 C24 C25 C26 0.1 . .
C23 C24 C25 C26 -142.7 . .
C8 C24 C25 C43 142.9 . .
C23 C24 C25 C43 0.2 . .
C24 C25 C26 C27 138.5 . .
C43 C25 C26 C27 0.0 . .
C24 C25 C26 C10 -0.6 . .
C43 C25 C26 C10 -139.2 . .
C9 C10 C26 C25 0.7 . .
C11 C10 C26 C25 142.9 . .
C9 C10 C26 C27 -142.9 . .
C11 C10 C26 C27 -0.7 . .
C25 C26 C27 C45 -0.5 . .
C10 C26 C27 C45 142.9 . .
C25 C26 C27 C28 -142.0 . .
C10 C26 C27 C28 1.3 . .
C45 C27 C28 C29 0.2 . .
C26 C27 C28 C29 142.2 . .
C45 C27 C28 C11 -143.5 . .
C26 C27 C28 C11 -1.5 . .
C12 C11 C28 C29 -1.0 . .
C10 C11 C28 C29 -143.2 . .
C12 C11 C28 C27 143.2 . .
C10 C11 C28 C27 1.1 . .
C27 C28 C29 C30 -138.6 . .
C11 C28 C29 C30 0.7 . .
C27 C28 C29 C47 -0.3 . .
C11 C28 C29 C47 139.0 . .
C14 C13 C30 C31 0.5 . .
C12 C13 C30 C31 -138.3 . .
C14 C13 C30 C29 138.0 . .
C12 C13 C30 C29 -0.8 . .
C28 C29 C30 C13 0.2 . .
C47 C29 C30 C13 -142.2 . .
C28 C29 C30 C31 141.9 . .
C47 C29 C30 C31 -0.5 . .
C13 C30 C31 C32 -0.3 . .
C29 C30 C31 C32 -142.0 . .
C13 C30 C31 C48 142.5 . .
C29 C30 C31 C48 0.7 . .
C30 C31 C32 C33 137.1 . .
C48 C31 C32 C33 -1.6 . .
C30 C31 C32 C15 0.2 . .
C48 C31 C32 C15 -138.6 . .
C14 C15 C32 C31 -0.3 . .
C16 C15 C32 C31 143.0 . .
C14 C15 C32 C33 -142.6 . .
C16 C15 C32 C33 0.7 . .
C31 C32 C33 C50 1.5 . .
C15 C32 C33 C50 143.0 . .
C31 C32 C33 C34 -142.1 . .
C15 C32 C33 C34 -0.6 . .
C50 C33 C34 C35 -0.2 . .
C32 C33 C34 C35 142.9 . .
C50 C33 C34 C16 -142.9 . .
C32 C33 C34 C16 0.2 . .
C17 C16 C34 C35 -0.7 . .
C15 C16 C34 C35 -142.7 . .
C17 C16 C34 C33 142.3 . .
C15 C16 C34 C33 0.3 . .
C33 C34 C35 C52 0.1 . .
C16 C34 C35 C52 138.6 . .
C33 C34 C35 C36 -137.4 . .
C16 C34 C35 C36 1.0 . .
C17 C18 C36 C37 -137.5 . .
C19 C18 C36 C37 0.5 . .
C17 C18 C36 C35 0.7 . .
C19 C18 C36 C35 138.6 . .
C34 C35 C36 C18 -1.0 . .
C52 C35 C36 C18 -142.6 . .
C34 C35 C36 C37 141.7 . .
C52 C35 C36 C37 0.1 . .
C18 C36 C37 C38 -0.5 . .
C35 C36 C37 C38 -142.4 . .
C18 C36 C37 C53 141.7 . .
C35 C36 C37 C53 -0.2 . .
C36 C37 C38 C20 0.8 . .
C53 C37 C38 C20 -137.2 . .
C36 C37 C38 C39 138.5 . .
C53 C37 C38 C39 0.5 . .
C19 C20 C38 C37 -1.1 . .
C21 C20 C38 C37 143.4 . .
C19 C20 C38 C39 -143.0 . .
C21 C20 C38 C39 1.5 . .
C37 C38 C39 C40 0.0 . .
C20 C38 C39 C40 141.8 . .
C37 C38 C39 C22 -143.1 . .
C20 C38 C39 C22 -1.3 . .
C23 C22 C39 C40 0.2 . .
C21 C22 C39 C40 -142.7 . .
C23 C22 C39 C38 143.5 . .
C21 C22 C39 C38 0.6 . .
C38 C39 C40 C54 0.3 . .
C22 C39 C40 C54 138.6 . .
C38 C39 C40 C41 -137.8 . .
C22 C39 C40 C41 0.5 . .
C39 C40 C41 C42 -0.9 . .
C54 C40 C41 C42 -143.3 . .
C39 C40 C41 C56 142.5 . .
C54 C40 C41 C56 0.1 . .
C56 C41 C42 C23 -138.0 . .
C40 C41 C42 C23 0.7 . .
C56 C41 C42 C43 -0.5 . .
C40 C41 C42 C43 138.2 . .
C22 C23 C42 C41 0.0 . .
C24 C23 C42 C41 141.8 . .
C22 C23 C42 C43 -142.0 . .
C24 C23 C42 C43 -0.2 . .
C26 C25 C43 C44 0.4 . .
C24 C25 C43 C44 -142.7 . .
C26 C25 C43 C42 142.7 . .
C24 C25 C43 C42 -0.3 . .
C41 C42 C43 C44 1.0 . .
C23 C42 C43 C44 143.1 . .
C41 C42 C43 C25 -141.8 . .
C23 C42 C43 C25 0.3 . .
C25 C43 C44 C57 137.3 . .
C42 C43 C44 C57 -1.0 . .
C25 C43 C44 C45 -0.2 . .
C42 C43 C44 C45 -138.5 . .
C28 C27 C45 C46 -0.1 . .
C26 C27 C45 C46 -137.7 . .
C28 C27 C45 C44 138.2 . .
C26 C27 C45 C44 0.6 . .
C43 C44 C45 C27 -0.3 . .
C57 C44 C45 C27 -142.4 . .
C43 C44 C45 C46 142.4 . .
C57 C44 C45 C46 0.2 . .
C27 C45 C46 C47 0.2 . .
C44 C45 C46 C47 -142.3 . .
C27 C45 C46 C58 142.3 . .
C44 C45 C46 C58 -0.1 . .
C45 C46 C47 C48 138.5 . .
C58 C46 C47 C48 1.1 . .
C45 C46 C47 C29 -0.4 . .
C58 C46 C47 C29 -137.8 . .
C28 C29 C47 C46 0.4 . .
C30 C29 C47 C46 143.5 . .
C28 C29 C47 C48 -142.9 . .
C30 C29 C47 C48 0.1 . .
C46 C47 C48 C49 -0.9 . .
C29 C47 C48 C49 142.2 . .
C46 C47 C48 C31 -142.8 . .
C29 C47 C48 C31 0.3 . .
C32 C31 C48 C49 1.5 . .
C30 C31 C48 C49 -142.2 . .
C32 C31 C48 C47 143.0 . .
C30 C31 C48 C47 -0.6 . .
C47 C48 C49 C50 -138.3 . .
C31 C48 C49 C50 -1.2 . .
C47 C48 C49 C59 0.7 . .
C31 C48 C49 C59 137.8 . .
C34 C33 C50 C49 138.1 . .
C32 C33 C50 C49 -1.2 . .
C34 C33 C50 C51 0.2 . .
C32 C33 C50 C51 -139.1 . .
C48 C49 C50 C33 1.0 . .
C59 C49 C50 C33 -142.2 . .
C48 C49 C50 C51 143.4 . .
C59 C49 C50 C51 0.1 . .
C33 C50 C51 C52 -0.1 . .
C49 C50 C51 C52 -142.9 . .
C33 C50 C51 C60 142.8 . .
C49 C50 C51 C60 0.0 . .
C60 C51 C52 C35 -138.6 . .
C50 C51 C52 C35 0.1 . .
C60 C51 C52 C53 -0.8 . .
C50 C51 C52 C53 138.0 . .
C34 C35 C52 C51 -0.1 . .
C36 C35 C52 C51 142.5 . .
C34 C35 C52 C53 -142.5 . .
C36 C35 C52 C53 0.1 . .
C38 C37 C53 C54 -1.4 . .
C36 C37 C53 C54 -144.1 . .
C38 C37 C53 C52 143.0 . .
C36 C37 C53 C52 0.3 . .
C51 C52 C53 C54 1.0 . .
C35 C52 C53 C54 143.9 . .
C51 C52 C53 C37 -143.1 . .
C35 C52 C53 C37 -0.2 . .
C37 C53 C54 C40 1.8 . .
C52 C53 C54 C40 -138.2 . .
C37 C53 C54 C55 139.2 . .
C52 C53 C54 C55 -0.8 . .
C39 C40 C54 C53 -1.3 . .
C41 C40 C54 C53 141.4 . .
C39 C40 C54 C55 -142.8 . .
C41 C40 C54 C55 -0.2 . .
C53 C54 C55 C60 0.4 . .
C40 C54 C55 C60 142.6 . .
C53 C54 C55 C56 -142.1 . .
C40 C54 C55 C56 0.1 . .
C42 C41 C56 C57 0.1 . .
C40 C41 C56 C57 -142.9 . .
C42 C41 C56 C55 143.0 . .
C40 C41 C56 C55 -0.1 . .
C60 C55 C56 C57 -0.2 . .
C54 C55 C56 C57 142.6 . .
C60 C55 C56 C41 -142.8 . .
C54 C55 C56 C41 0.0 . .
C41 C56 C57 C58 138.3 . .
C55 C56 C57 C58 -0.1 . .
C41 C56 C57 C44 -0.1 . .
C55 C56 C57 C44 -138.5 . .
C43 C44 C57 C56 0.6 . .
C45 C44 C57 C56 142.6 . .
C43 C44 C57 C58 -142.1 . .
C45 C44 C57 C58 -0.1 . .
C56 C57 C58 C59 -0.1 . .
C44 C57 C58 C59 142.9 . .
C56 C57 C58 C46 -142.9 . .
C44 C57 C58 C46 0.1 . .
C47 C46 C58 C59 -1.0 . .
C45 C46 C58 C59 -143.3 . .
C47 C46 C58 C57 142.4 . .
C45 C46 C58 C57 0.1 . .
C57 C58 C59 C49 -138.2 . .
C46 C58 C59 C49 0.8 . .
C57 C58 C59 C60 0.4 . .
C46 C58 C59 C60 139.4 . .
C48 C49 C59 C58 -0.6 . .
C50 C49 C59 C58 142.5 . .
C48 C49 C59 C60 -143.3 . .
C50 C49 C59 C60 -0.2 . .
C56 C55 C60 C51 138.0 . .
C54 C55 C60 C51 -0.1 . .
C56 C55 C60 C59 0.5 . .
C54 C55 C60 C59 -137.6 . .
C52 C51 C60 C55 0.4 . .
C50 C51 C60 C55 -142.5 . .
C52 C51 C60 C59 142.7 . .
C50 C51 C60 C59 -0.1 . .
C58 C59 C60 C55 -0.6 . .
C49 C59 C60 C55 142.6 . .
C58 C59 C60 C51 -143.0 . .
C49 C59 C60 C51 0.2 . .
